data_4344946
loop_
_publ_author_name
'Stoumpos, Constantinos C.'
'Mao, Lingling'
'Malliakas, Christos D.'
'Kanatzidis, Mercouri G.'

_publ_section_title
;
 Structure-Band Gap Relationships in Hexagonal Polytypes and
 Low-Dimensional Structures of Hybrid Tin Iodide Perovskites.
;
_journal_issue 1
_journal_name_full 'Inorganic chemistry'
_journal_page_first 56
_journal_page_last 73
_journal_paper_doi 10.1021/acs.inorgchem.6b02764
_journal_volume 56
_journal_year 2017
_chemical_formula_moiety ((CH3)2C(H)NH3)3Sn2I7
_chemical_formula_sum 'C9 H30 I7 N3 Sn2'
_chemical_formula_weight 1306.1
_chemical_name_common 'Isopropylammonium Tin Iodide'
_chemical_name_systematic ' ?'
_space_group_IT_number 101
_symmetry_cell_setting tetragonal
_symmetry_Int_Tables_number 101
_symmetry_space_group_name_Hall 'P 4c -2c'
_symmetry_space_group_name_H-M 'P 42 c m'
_cell_angle_alpha 90
_cell_angle_beta 90
_cell_angle_gamma 90
_cell_formula_units_Z 4
_cell_length_a 8.9525(3)
_cell_length_b 8.9525(3)
_cell_length_c 36.5514(15)
_cell_measurement_reflns_used 8253
_cell_measurement_temperature 120
_cell_measurement_theta_max 29.07
_cell_measurement_theta_min 1.72
_cell_volume 2929.49(18)
_computing_cell_refinement 'STOE X-AREA'
_computing_data_collection 'STOE X-AREA'
_computing_data_reduction 'STOE X-RED'
_computing_structure_refinement Jana2006
_computing_structure_solution Superflip
_diffrn_ambient_temperature 120
_diffrn_detector 'image plate (34 cm diameter)'
_diffrn_detector_area_resol_mean 6.67
_diffrn_detector_type STOE
_diffrn_measured_fraction_theta_full 0.98
_diffrn_measured_fraction_theta_max 0.96
_diffrn_measurement_details ' 180 frames, detector distance = 100 mm'
_diffrn_measurement_device '2-circle goniometer'
_diffrn_measurement_device_type 'STOE IPDS 2'
_diffrn_measurement_method 'rotation method'
_diffrn_radiation_collimation '0.5 mm diameter, monocapillary'
_diffrn_radiation_monochromator 'plane graphite'
_diffrn_radiation_polarisn_norm 0
_diffrn_radiation_probe x-ray
_diffrn_radiation_type 'Mo K\a'
_diffrn_radiation_wavelength 0.71073
_diffrn_reflns_av_R_equivalents 0.0974
_diffrn_reflns_av_unetI/netI 0.0507
_diffrn_reflns_limit_h_max 11
_diffrn_reflns_limit_h_min -12
_diffrn_reflns_limit_k_max 12
_diffrn_reflns_limit_k_min -12
_diffrn_reflns_limit_l_max 48
_diffrn_reflns_limit_l_min -48
_diffrn_reflns_number 25819
_diffrn_reflns_theta_full 29.21
_diffrn_reflns_theta_max 25.21
_diffrn_reflns_theta_min 2.23
_diffrn_source 'sealed X-ray tube, 12 x 0.4 mm long-fine focus'
_diffrn_source_current 30
_diffrn_source_power 1.20
_diffrn_source_voltage 40
_exptl_absorpt_coefficient_mu 9.082
_exptl_absorpt_correction_T_max 0.8015
_exptl_absorpt_correction_T_min 0.5665
_exptl_absorpt_correction_type integration
_exptl_absorpt_process_details X-SHAPE
_exptl_crystal_colour Red
_exptl_crystal_density_diffrn 2.9614
_exptl_crystal_description 'rectangular needle'
_exptl_crystal_F_000 2264
_exptl_crystal_size_max 0.0545
_exptl_crystal_size_mid 0.0175
_exptl_crystal_size_min 0.0129
_refine_diff_density_max 8.46
_refine_diff_density_min -4.76
_refine_ls_abs_structure_details '  1631 of Friedel pairs used in the refinement'
_refine_ls_extinction_method none
_refine_ls_goodness_of_fit_gt 4.35
_refine_ls_goodness_of_fit_ref 3.90
_refine_ls_hydrogen_treatment constr
_refine_ls_number_constraints 63
_refine_ls_number_parameters 81
_refine_ls_number_reflns 3623
_refine_ls_number_restraints 10
_refine_ls_R_factor_all 0.1546
_refine_ls_R_factor_gt 0.1263
_refine_ls_shift/su_max 0.0491
_refine_ls_shift/su_mean 0.0029
_refine_ls_structure_factor_coef Fsqd
_refine_ls_weighting_details w=1/(\s^2^(I)+0.0004I^2^)
_refine_ls_weighting_scheme sigma
_refine_ls_wR_factor_gt 0.2145
_refine_ls_wR_factor_ref 0.2198
_reflns_number_gt 2800
_reflns_number_total 3623
_reflns_threshold_expression I>2\s(I)
_cod_data_source_file ic6b02764_si_011.cif
_cod_data_source_block 6b.IPA3Sn2I7-120K
_cod_depositor_comments
;
The following automatic conversions were performed:

'_diffrn_radiation_probe' value 'X-ray' changed to 'x-ray' according
to
/usr/data/users/saulius/crontab/automatic-downloads/rss-feeds/ACS/lib/dictionaries/cif_core.dic
dictionary named 'cif_core.dic' version 2.4.2 from 2011-04-26.

Automatic conversion script
Id: cif_fix_values 4268 2015-11-12 08:31:59Z antanas 

 Adding full bibliography for 4344944--4344956.cif.
;
_cod_original_sg_symbol_Hall 'P 4c;-2c'
_cod_database_code 4344946

loop_
_space_group_symop_id
_space_group_symop_operation_xyz
1 x,y,z
2 -x,-y,z
3 -y,x,z+1/2
4 y,-x,z+1/2
5 x,-y,z+1/2
6 -x,y,z+1/2
7 -y,-x,z
8 y,x,z

loop_
_atom_site_label
_atom_site_type_symbol
_atom_site_fract_x
_atom_site_fract_y
_atom_site_fract_z
_atom_site_adp_type
_atom_site_U_iso_or_equiv
_atom_site_site_symmetry_multiplicity
_atom_site_occupancy
_atom_site_calc_flag
Sn1 Sn 0.7473(5) 0.2527(5) 0.30145(17) Uani 0.0454(13) 4 1 d
Sn2 Sn 0.2459(5) 0.2459(5) -0.00539(17) Uani 0.0436(13) 4 1 d
I1 I 0.5 0.5 0.3160(2) Uani 0.0493(17) 2 1 d
I2 I 0.6851(4) 0.3149(4) 0.22045(16) Uani 0.0483(10) 4 1 d
I3 I 0.5 0 0.2991(2) Uani 0.068(3) 4 1 d
I4 I 0 0 0.2862(3) Uani 0.066(3) 2 1 d
I5 I 0.1990(6) 0.1990(6) 0.07598(15) Uani 0.118(2) 4 1 d
I6 I 0 0.5 -0.00058(17) Uani 0.056(2) 4 1 d
I7 I 0 0 -0.0137(3) Uani 0.067(3) 2 1 d
I8 I -0.5 0.5 0.0120(3) Uani 0.072(4) 2 1 d
I9 I 0.2506(16) 0.2506(16) -0.1024(3) Uani 0.1273(14) 4 1 d
N1 N 0.292(7) 0.292(7) 0.2389(17) Uiso 0.135(18) 4 1 d
C1 C 0.273(5) 0.273(5) 0.1984(16) Uiso 0.135(18) 4 1 d
C2 C 0.116(5) 0.314(5) 0.1887(18) Uiso 0.135(18) 8 1 d
N2 N -0.230(4) 0.230(4) 0.0552(8) Uiso 0.035(6) 4 1 d
C3 C -0.242(3) 0.242(3) 0.0960(8) Uiso 0.035(6) 4 1 d
C4 C -0.400(3) 0.223(3) 0.1093(10) Uiso 0.035(6) 8 1 d
N3 N 0.212848 0.212848 0.372397 Uiso 0.39(6) 4 1 d
C5 C 0.283(8) 0.283(8) 0.405(2) Uiso 0.39(6) 4 1 d
C6 C 0.163(13) 0.361(13) 0.4266(14) Uiso 0.39(6) 8 1 d
H1n1 H 0.30115 0.204372 0.249064 Uiso 0.1618 8 0.5 d
H2n1 H 0.371094 0.34487 0.243311 Uiso 0.1618 8 0.5 d
H3n1 H 0.213693 0.336696 0.247837 Uiso 0.1618 8 0.5 d
H1c1 H 0.337544 0.337544 0.184431 Uiso 0.1618 4 1 d
H1c2 H 0.101473 0.304109 0.162798 Uiso 0.1618 8 1 d
H2c2 H 0.047802 0.249529 0.201373 Uiso 0.1618 8 1 d
H3c2 H 0.097028 0.416013 0.195769 Uiso 0.1618 8 1 d
H1n2 H -0.231044 0.135882 0.048974 Uiso 0.0417 8 0.5 d
H2n2 H -0.304294 0.275717 0.044991 Uiso 0.0417 8 0.5 d
K3n2 H -0.146199 0.269938 0.048054 Uiso 0.0417 8 0.5 d
H1c3 H -0.17027 0.17027 0.104183 Uiso 0.0417 4 1 d
H1c4 H -0.410847 0.271862 0.132595 Uiso 0.0417 8 1 d
H2c4 H -0.46741 0.267409 0.092019 Uiso 0.0417 8 1 d
H3c4 H -0.421701 0.119002 0.111842 Uiso 0.0417 8 1 d

loop_
_atom_site_aniso_label
_atom_site_aniso_type_symbol
_atom_site_aniso_U_11
_atom_site_aniso_U_22
_atom_site_aniso_U_33
_atom_site_aniso_U_12
_atom_site_aniso_U_13
_atom_site_aniso_U_23
Sn1 Sn 0.0459(18) 0.0459(18) 0.044(3) -0.002(2) -0.002(2) 0.002(2)
Sn2 Sn 0.0432(17) 0.0432(17) 0.044(3) 0.002(2) 0.012(2) 0.012(2)
I1 I 0.055(3) 0.055(3) 0.037(3) 0.015(3) 0 0
I2 I 0.0421(10) 0.0421(10) 0.061(3) -0.009(2) 0.0002(19) -0.0002(19)
I3 I 0.040(4) 0.040(4) 0.123(6) -0.014(2) 0 0
I4 I 0.044(3) 0.044(3) 0.110(9) 0.008(3) 0 0
I5 I 0.168(4) 0.168(4) 0.0164(19) -0.040(6) -0.001(2) -0.001(2)
I6 I 0.040(3) 0.043(3) 0.085(4) 0.011(2) 0 0
I7 I 0.033(2) 0.033(2) 0.134(8) -0.012(3) 0 0
I8 I 0.042(3) 0.042(3) 0.131(10) -0.009(3) 0 0
I9 I 0.158(3) 0.158(3) 0.065(2) 0.021(4) 0.034(2) 0.034(2)

loop_
_atom_type_symbol
_atom_type_scat_dispersion_real
_atom_type_scat_dispersion_imag
_atom_type_scat_source
C 0.0033 0.0016 'International Tables Vol C tables 4.2.6.8 and 6.1.1.1'
H 0.0000 0.0000 'International Tables Vol C tables 4.2.6.8 and 6.1.1.1'
I -0.4742 1.8119 'International Tables Vol C tables 4.2.6.8 and 6.1.1.1'
N 0.0061 0.0033 'International Tables Vol C tables 4.2.6.8 and 6.1.1.1'
Sn -0.6537 1.4246 'International Tables Vol C tables 4.2.6.8 and 6.1.1.1'

loop_
_geom_angle_atom_site_label_1
_geom_angle_atom_site_label_2
_geom_angle_atom_site_label_3
_geom_angle_site_symmetry_1
_geom_angle_site_symmetry_3
_geom_angle
I1 Sn1 I2 . . 84.7(2)
I1 Sn1 I3 . . 90.88(13)
I1 Sn1 I3 . 7_665 90.88(13)
I1 Sn1 I4 . 1_655 179.7(3)
I1 Sn1 I9 . 3_655 80.8(3)
I2 Sn1 I3 . . 88.7(2)
I2 Sn1 I3 . 7_665 88.7(2)
I2 Sn1 I4 . 1_655 95.0(2)
I2 Sn1 I9 . 3_655 165.6(3)
I3 Sn1 I3 . 7_665 176.7(3)
I3 Sn1 I4 . 1_655 89.11(13)
I3 Sn1 I9 . 3_655 91.5(3)
I3 Sn1 I4 7_665 1_655 89.11(13)
I3 Sn1 I9 7_665 3_655 91.5(3)
I4 Sn1 I9 1_655 3_655 99.4(3)
I5 Sn2 I6 . . 87.1(2)
I5 Sn2 I6 . 7_655 87.1(2)
I5 Sn2 I7 . . 84.3(2)
I5 Sn2 I8 . 1_655 90.1(3)
I5 Sn2 I9 . . 169.7(3)
I6 Sn2 I6 . 7_655 173.4(3)
I6 Sn2 I7 . . 91.25(12)
I6 Sn2 I8 . 1_655 88.46(12)
I6 Sn2 I9 . . 93.2(3)
I6 Sn2 I7 7_655 . 91.25(12)
I6 Sn2 I8 7_655 1_655 88.46(12)
I6 Sn2 I9 7_655 . 93.2(3)
I7 Sn2 I8 . 1_655 174.4(3)
I7 Sn2 I9 . . 85.4(3)
I8 Sn2 I9 1_655 . 100.2(3)
Sn1 I1 Sn1 . 2_665 160.8(3)
Sn1 I1 N1 . . 83.0(9)
Sn1 I1 N1 . 2_665 83.0(9)
Sn1 I1 N3 . . 94.73(11)
Sn1 I1 N3 . 2_665 94.73(11)
Sn1 I1 N1 2_665 . 83.0(9)
Sn1 I1 N1 2_665 2_665 83.0(9)
Sn1 I1 N3 2_665 . 94.73(11)
Sn1 I1 N3 2_665 2_665 94.73(11)
N1 I1 N1 . 2_665 86.2(13)
N1 I1 N3 . . 76.5(9)
N1 I1 N3 . 2_665 162.7(9)
N1 I1 N3 2_665 . 162.7(9)
N1 I1 N3 2_665 2_665 76.5(9)
N3 I1 N3 . 2_665 120.87(18)
Sn1 I2 N1 . . 89.2(10)
Sn1 I2 N1 . 2_665 89.2(10)
N1 I2 N1 . 2_665 94.5(14)
Sn1 I3 Sn1 . 2_655 176.9(3)
Sn1 I3 N1 . . 82.6(9)
Sn1 I3 N1 . 2_655 99.2(9)
Sn1 I3 N3 . . 94.99(14)
Sn1 I3 N3 . 2_655 83.01(13)
Sn1 I3 N1 2_655 . 99.2(9)
Sn1 I3 N1 2_655 2_655 82.6(9)
Sn1 I3 N3 2_655 . 83.01(13)
Sn1 I3 N3 2_655 2_655 94.99(14)
N1 I3 N1 . 2_655 111.1(13)
N1 I3 N3 . . 76.2(9)
N1 I3 N3 . 2_655 164.7(9)
N1 I3 N3 2_655 . 164.7(9)
N1 I3 N3 2_655 2_655 76.2(9)
N3 I3 N3 . 2_655 100.14(17)
Sn1 I4 Sn1 1_455 2_655 160.2(4)
Sn1 I4 N1 1_455 . 94.2(9)
Sn1 I4 N1 1_455 2_555 94.2(9)
Sn1 I4 N3 1_455 . 82.50(17)
Sn1 I4 N3 1_455 2_555 82.50(17)
Sn1 I4 N1 2_655 . 94.2(9)
Sn1 I4 N1 2_655 2_555 94.2(9)
Sn1 I4 N3 2_655 . 82.50(17)
Sn1 I4 N3 2_655 2_555 82.50(17)
N1 I4 N1 . 2_555 129.8(13)
N1 I4 N3 . . 74.5(9)
N1 I4 N3 . 2_555 155.6(9)
N1 I4 N3 2_555 . 155.6(9)
N1 I4 N3 2_555 2_555 74.5(9)
N3 I4 N3 . 2_555 81.08(18)
Sn2 I5 N2 . . 86.3(5)
Sn2 I5 N2 . 2_555 86.3(5)
N2 I5 N2 . 2_555 95.7(7)
Sn2 I6 Sn2 . 2_565 173.6(3)
Sn2 I6 N2 . . 87.0(5)
Sn2 I6 N2 . 2_565 96.4(5)
Sn2 I6 N2 2_565 . 96.4(5)
Sn2 I6 N2 2_565 2_565 87.0(5)
N2 I6 N2 . 2_565 114.6(7)
Sn2 I7 Sn2 . 2_555 168.9(4)
Sn2 I7 N2 . . 86.4(5)
Sn2 I7 N2 . 2_555 86.4(5)
Sn2 I7 N2 2_555 . 86.4(5)
Sn2 I7 N2 2_555 2_555 86.4(5)
N2 I7 N2 . 2_555 98.2(7)
Sn2 I8 Sn2 1_455 2_565 157.7(4)
Sn2 I8 N2 1_455 . 94.7(5)
Sn2 I8 N2 1_455 2_465 94.7(5)
Sn2 I8 N2 2_565 . 94.7(5)
Sn2 I8 N2 2_565 2_465 94.7(5)
N2 I8 N2 . 2_465 130.4(7)
Sn1 I9 Sn2 4_564 . 179.5(5)
Sn1 I9 N3 4_564 3_554 77.8(3)
Sn1 I9 N3 4_564 4_554 77.8(3)
Sn2 I9 N3 . 3_554 101.8(3)
Sn2 I9 N3 . 4_554 101.8(3)
N3 I9 N3 3_554 4_554 78.4(2)
I1 N1 I2 . . 68.6(11)
I1 N1 I2 . 2_665 68.6(11)
I1 N1 I3 . . 71.3(11)
I1 N1 I3 . 7_565 71.3(11)
I1 N1 I4 . . 108.0(15)
I1 N1 C1 . . 146(4)
I2 N1 I2 . 2_665 81.5(13)
I2 N1 I3 . . 71.0(11)
I2 N1 I3 . 7_565 137.4(18)
I2 N1 I4 . . 138.1(18)
I2 N1 C1 . . 86(3)
I2 N1 I3 2_665 . 137.4(18)
I2 N1 I3 2_665 7_565 71.0(11)
I2 N1 I4 2_665 . 138.1(18)
I2 N1 C1 2_665 . 86(3)
I3 N1 I3 . 7_565 108.9(15)
I3 N1 I4 . . 68.7(10)
I3 N1 C1 . . 123(3)
I3 N1 I4 7_565 . 68.7(10)
I3 N1 C1 7_565 . 123(3)
I4 N1 C1 . . 106(3)
N1 C1 C2 . . 108(5)
N1 C1 C2 . 8_555 108(5)
C2 C1 C2 . 8_555 114(4)
I5 N2 I5 . 2_555 80.0(6)
I5 N2 I6 . . 67.4(5)
I5 N2 I6 . 7_555 133.9(9)
I5 N2 I7 . . 64.3(5)
I5 N2 I8 . . 139.0(9)
I5 N2 C3 . . 83.5(16)
I5 N2 I6 2_555 . 133.9(9)
I5 N2 I6 2_555 7_555 67.4(5)
I5 N2 I7 2_555 . 64.3(5)
I5 N2 I8 2_555 . 139.0(9)
I5 N2 C3 2_555 . 83.5(16)
I6 N2 I6 . 7_555 114.0(8)
I6 N2 I7 . . 72.4(6)
I6 N2 I8 . . 73.2(6)
I6 N2 C3 . . 122.0(19)
I6 N2 I7 7_555 . 72.4(6)
I6 N2 I8 7_555 . 73.2(6)
I6 N2 C3 7_555 . 122.0(19)
I7 N2 I8 . . 114.3(8)
I7 N2 C3 . . 137.1(19)
I8 N2 C3 . . 108.6(18)
N2 C3 C4 . . 113(3)
N2 C3 C4 . 7_555 113(3)
C4 C3 C4 . 7_555 96(2)
I1 N3 I3 . . 65.50(6)
I1 N3 I3 . 7_565 65.50(6)
I1 N3 I4 . . 100.97(13)
I1 N3 I9 . 3_555 131.03(19)
I1 N3 I9 . 4_555 131.03(19)
I1 N3 C5 . . 83(3)
I3 N3 I3 . 7_565 98.66(12)
I3 N3 I4 . . 65.51(8)
I3 N3 I9 . 3_555 140.76(19)
I3 N3 I9 . 4_555 69.25(19)
I3 N3 C5 . . 117(3)
I3 N3 I4 7_565 . 65.51(8)
I3 N3 I9 7_565 3_555 69.25(19)
I3 N3 I9 7_565 4_555 140.76(19)
I3 N3 C5 7_565 . 117(3)
I4 N3 I9 . 3_555 75.74(19)
I4 N3 I9 . 4_555 75.74(19)
I4 N3 C5 . . 176(3)
I9 N3 I9 3_555 4_555 96.2(3)
I9 N3 C5 3_555 . 102(3)
I9 N3 C5 4_555 . 102(3)
N3 C5 C6 . . 108(6)
N3 C5 C6 . 8_555 108(6)
C6 C5 C6 . 8_555 114(7)

loop_
_geom_bond_atom_site_label_1
_geom_bond_atom_site_label_2
_geom_bond_site_symmetry_2
_geom_bond_distance
Sn1 I1 . 3.175(5)
Sn1 I2 . 3.063(8)
Sn1 I3 . 3.167(5)
Sn1 I3 7_665 3.167(5)
Sn1 I4 1_655 3.248(5)
Sn1 I9 3_655 3.516(14)
Sn2 I5 . 3.033(8)
Sn2 I6 . 3.171(5)
Sn2 I6 7_655 3.171(5)
Sn2 I7 . 3.128(5)
Sn2 I8 1_655 3.279(5)
Sn2 I9 . 3.545(14)
I1 N1 . 3.86(6)
I1 N1 2_665 3.86(6)
I1 N3 . 4.180(4)
I1 N3 2_665 4.180(4)
I2 N1 . 3.59(6)
I2 N1 2_665 3.59(6)
I3 N1 . 3.89(6)
I3 N1 2_655 3.89(6)
I3 N3 . 4.173(5)
I3 N3 2_655 4.173(5)
I4 N1 . 4.08(6)
I4 N1 2_555 4.08(6)
I4 N3 . 4.146(8)
I4 N3 2_555 4.146(8)
I5 N2 . 3.92(3)
I5 N2 2_555 3.92(3)
I6 N2 . 3.77(3)
I6 N2 2_565 3.77(3)
I7 N2 . 3.85(3)
I7 N2 2_555 3.85(3)
I8 N2 . 3.77(3)
I8 N2 2_465 3.77(3)
I9 N3 3_554 4.264(14)
I9 N3 4_554 4.264(14)
N1 C1 . 1.50(9)
C1 C2 . 1.50(6)
C1 C2 8_555 1.50(6)
N2 C3 . 1.50(4)
C3 C4 . 1.50(4)
C3 C4 7_555 1.50(4)
N3 C5 . 1.50(7)
C5 C6 . 1.50(13)
C5 C6 8_555 1.50(13)

loop_
_geom_hbond_atom_site_label_D
_geom_hbond_atom_site_label_H
_geom_hbond_atom_site_label_A
_geom_hbond_site_symmetry_A
_geom_hbond_distance_DH
_geom_hbond_distance_HA
_geom_hbond_distance_DA
_geom_hbond_angle_DHA
C4 H3c4 min5 7_555 0.96 1.28 2.19(3) 155.43

loop_
_twin_individual_id
_twin_individual_mass_fraction_refined
_twin_individual_twin_matrix_11
_twin_individual_twin_matrix_12
_twin_individual_twin_matrix_13
_twin_individual_twin_matrix_21
_twin_individual_twin_matrix_22
_twin_individual_twin_matrix_23
_twin_individual_twin_matrix_31
_twin_individual_twin_matrix_32
_twin_individual_twin_matrix_33
1 0.5(4) 1 0 0 0 1 0 0 0 1
2 0.5(4) -1 0 0 0 1 0 0 0 -1
3 0.005(5) 0.875 0 1.875 0 -1 0 0.125 0 -0.875

loop_
_restr_distance_atom_site_label_1
_restr_distance_atom_site_label_2
_restr_distance_target
_restr_distance_target_weight_param
N1 C1 1.5 0.001
C1 C2 1.5 0.001
N2 C3 1.5 0.001
C3 C4 1.5 0.001
N3 C5 1.5 0.001
C5 C6 1.5 0.001

loop_
_restr_angle_atom_site_label_1
_restr_angle_atom_site_label_2
_restr_angle_atom_site_label_3
_restr_angle_site_symmetry_3
_restr_angle_target
_restr_angle_target_weight_param
N3 C5 C6 . 108 0.01
N1 C1 C2 . 108 0.01
C6 C5 C6 8_555 114 0.01
C2 C1 C2 8_555 114 0.01
